data_7130886
loop_
_publ_author_name
'Pan, Mingshi'
'Tong, Yixin'
'Qiu, Xiaodong'
'Zeng, Xiaobao'
'Xiong, Biao'

_publ_section_title
;
 One-pot synthesis of 3-trifluoromethylbenzo[b][1,4]oxazines from
 CF3-imidoyl sulfoxonium ylides with 2-bromophenols
;
_journal_name_full 'Chemical Communications'
_journal_paper_doi 10.1039/D2CC04863A
_journal_year 2022
_chemical_formula_moiety 'C19 H12 F3 N O'
_chemical_formula_sum 'C19 H12 F3 N O'
_chemical_formula_weight 327.30
_chemical_melting_point 389.15
_space_group_crystal_system monoclinic
_space_group_IT_number 14
_space_group_name_Hall '-P 2yn'
_space_group_name_H-M_alt 'P 1 21/n 1'
_atom_sites_solution_hydrogens geom
_atom_sites_solution_primary direct
_audit_creation_date 2022-07-21
_audit_creation_method
;
Olex2 1.2
(compiled 2018.05.29 svn.r3508 for OlexSys, GUI svn.r5506)
;
_audit_update_record
;
2022-07-29 deposited with the CCDC.	2022-10-17 downloaded from the CCDC.
;
_cell_angle_alpha 90
_cell_angle_beta 95.936(15)
_cell_angle_gamma 90
_cell_formula_units_Z 4
_cell_length_a 7.2901(13)
_cell_length_b 7.7946(13)
_cell_length_c 26.574(4)
_cell_measurement_reflns_used 883
_cell_measurement_temperature 293(2)
_cell_measurement_theta_max 21.5440
_cell_measurement_theta_min 2.6920
_cell_volume 1501.9(4)
_computing_cell_refinement 'CrysAlisPro 1.171.38.46 (Rigaku OD, 2015)'
_computing_data_collection 'CrysAlisPro 1.171.38.46 (Rigaku OD, 2015)'
_computing_data_reduction 'CrysAlisPro 1.171.38.46 (Rigaku OD, 2015)'
_computing_molecular_graphics 'Olex2 (Dolomanov et al., 2009)'
_computing_publication_material 'Olex2 (Dolomanov et al., 2009)'
_computing_structure_refinement 'ShelXL (Sheldrick, 2015)'
_computing_structure_solution 'ShelXS (Sheldrick, 2008)'
_diffrn_ambient_temperature 293(2)
_diffrn_detector 'CCD plate'
_diffrn_detector_area_resol_mean 8.0606
_diffrn_detector_type Eos
_diffrn_measured_fraction_theta_full 0.999
_diffrn_measured_fraction_theta_max 0.856
_diffrn_measurement_details
;
List of Runs (angles in degrees, time in seconds):

  # Type    Start    End  Width  t~exp~   \w     \q     \k     \f   Frames
#--------------------------------------------------------------------------
  1  \w      6.00  38.40   0.90   10.00    --   15.49  57.00 -90.00   36
  2  \w    -23.00  22.00   0.90   10.00    --  -16.28 -99.00  90.00   50
  3  \w    -20.00   5.20   0.90   10.00    --  -16.28 -99.00   0.00   28
  4  \w    -84.00  -3.00   0.90   10.00    --  -16.28 -57.00-150.00   90
  5  \w    -82.00 -46.90   0.90   10.00    --  -16.28 -77.00 150.00   39
  6  \w     38.00  87.50   0.90   10.00    --   15.49 178.00 150.00   55
;
_diffrn_measurement_device 'four-circle diffractometer'
_diffrn_measurement_device_type 'Xcalibur, Eos, Gemini'
_diffrn_measurement_method '\w scans'
_diffrn_orient_matrix_type 'CrysAlisPro convention (1999,Acta A55,543-557)'
_diffrn_orient_matrix_UB_11 -0.0218367000
_diffrn_orient_matrix_UB_12 0.0461294000
_diffrn_orient_matrix_UB_13 -0.0228259000
_diffrn_orient_matrix_UB_21 0.0130992000
_diffrn_orient_matrix_UB_22 -0.0754938000
_diffrn_orient_matrix_UB_23 -0.0140858000
_diffrn_orient_matrix_UB_31 -0.0945419000
_diffrn_orient_matrix_UB_32 -0.0210734000
_diffrn_orient_matrix_UB_33 0.0004468000
_diffrn_radiation_monochromator graphite
_diffrn_radiation_probe x-ray
_diffrn_radiation_type MoK\a
_diffrn_radiation_wavelength 0.71073
_diffrn_reflns_av_R_equivalents 0.0595
_diffrn_reflns_av_unetI/netI 0.1097
_diffrn_reflns_Laue_measured_fraction_full 0.999
_diffrn_reflns_Laue_measured_fraction_max 0.856
_diffrn_reflns_limit_h_max 10
_diffrn_reflns_limit_h_min -7
_diffrn_reflns_limit_k_max 9
_diffrn_reflns_limit_k_min -9
_diffrn_reflns_limit_l_max 26
_diffrn_reflns_limit_l_min -36
_diffrn_reflns_number 8471
_diffrn_reflns_point_group_measured_fraction_full 0.999
_diffrn_reflns_point_group_measured_fraction_max 0.856
_diffrn_reflns_theta_full 25.242
_diffrn_reflns_theta_max 29.286
_diffrn_reflns_theta_min 2.724
_diffrn_source 'fine-focus sealed X-ray tube'
_diffrn_source_type 'Enhance (Mo) X-ray Source'
_exptl_absorpt_coefficient_mu 0.115
_exptl_absorpt_correction_T_max 1.00000
_exptl_absorpt_correction_T_min 0.59782
_exptl_absorpt_correction_type multi-scan
_exptl_absorpt_process_details
;
CrysAlisPro 1.171.38.46 (Rigaku Oxford Diffraction, 2015)
Empirical absorption correction using spherical harmonics,
 implemented in SCALE3 ABSPACK scaling algorithm.
;
_exptl_crystal_colour Colorless
_exptl_crystal_density_diffrn 1.447
_exptl_crystal_description block
_exptl_crystal_F_000 672
_exptl_crystal_size_max 0.2
_exptl_crystal_size_mid 0.19
_exptl_crystal_size_min 0.18
_refine_diff_density_max 0.191
_refine_diff_density_min -0.233
_refine_diff_density_rms 0.051
_refine_ls_extinction_method none
_refine_ls_goodness_of_fit_ref 1.043
_refine_ls_hydrogen_treatment constr
_refine_ls_matrix_type full
_refine_ls_number_parameters 217
_refine_ls_number_reflns 3506
_refine_ls_number_restraints 0
_refine_ls_restrained_S_all 1.043
_refine_ls_R_factor_all 0.1837
_refine_ls_R_factor_gt 0.0776
_refine_ls_shift/su_max 0.000
_refine_ls_shift/su_mean 0.000
_refine_ls_structure_factor_coef Fsqd
_refine_ls_weighting_details
;
 w=1/[\s^2^(Fo^2^)+(0.0381P)^2^+0.8047P]
 where P=(Fo^2^+2Fc^2^)/3
;
_refine_ls_weighting_scheme calc
_refine_ls_wR_factor_gt 0.1367
_refine_ls_wR_factor_ref 0.1780
_reflns_Friedel_coverage 0.000
_reflns_number_gt 1566
_reflns_number_total 3506
_reflns_threshold_expression 'I > 2\s(I)'
_cod_data_source_file d2cc04863a2.cif
_cod_data_source_block 3ga
_cod_database_code 7130886
_shelxl_version_number 2013-2
_shelx_space_group_comment
;
The symmetry employed for this shelxl refinement is uniquely defined
by the following loop, which should always be used as a source of
symmetry information in preference to the above space-group names.
They are only intended as comments.
;
_reflns_odcompleteness_completeness 99.88
_reflns_odcompleteness_iscentric 1
_reflns_odcompleteness_theta 26.32
_olex2_refinement_description
;
1. Fixed Uiso
 At 1.2 times of:
  All C(H) groups
2.a Aromatic/amide H refined with riding coordinates:
 C12(H12), C2(H2), C16(H16), C3(H3), C8(H8), C13(H13), C14(H14), C18(H18),
 C5(H5), C7(H7), C6(H6), C15(H15)
;
_olex2_submission_special_instructions 'No special instructions were received'
_oxdiff_exptl_absorpt_empirical_details
;
Empirical correction (ABSPACK) includes:
- Absorption correction using spherical harmonics
- Frame scaling
;
_oxdiff_exptl_absorpt_empirical_full_max 1.553
_oxdiff_exptl_absorpt_empirical_full_min 0.673

loop_
_space_group_symop_operation_xyz
'x, y, z'
'-x+1/2, y+1/2, -z+1/2'
'-x, -y, -z'
'x-1/2, -y-1/2, z-1/2'

loop_
_atom_site_label
_atom_site_type_symbol
_atom_site_fract_x
_atom_site_fract_y
_atom_site_fract_z
_atom_site_U_iso_or_equiv
_atom_site_adp_type
_atom_site_occupancy
_atom_site_site_symmetry_order
_atom_site_calc_flag
_atom_site_refinement_flags_posn
_atom_site_refinement_flags_adp
_atom_site_refinement_flags_occupancy
_atom_site_disorder_assembly
_atom_site_disorder_group
N1 N 0.9153(4) 0.8079(3) 0.09166(10) 0.0340(7) Uani 1 1 d . . . . .
F3 F 0.7853(3) 0.6642(3) -0.03723(8) 0.0741(8) Uani 1 1 d . . . . .
C10 C 1.0696(5) 0.7382(4) 0.12321(13) 0.0355(8) Uani 1 1 d . . . . .
O1 O 1.2517(4) 0.7423(3) 0.05312(10) 0.0546(8) Uani 1 1 d . . . . .
F1 F 0.6396(4) 0.6432(4) 0.02730(10) 0.0941(10) Uani 1 1 d . . . . .
C1 C 1.2334(5) 0.7088(4) 0.10351(14) 0.0421(9) Uani 1 1 d . . . . .
C9 C 1.0537(5) 0.6984(4) 0.17488(14) 0.0396(9) Uani 1 1 d . . . . .
C11 C 0.8786(5) 0.9878(4) 0.10186(12) 0.0344(8) Uani 1 1 d . . . . .
F2 F 0.6682(4) 0.8841(4) -0.00748(10) 0.1019(12) Uani 1 1 d . . . . .
C4 C 1.2093(6) 0.6263(5) 0.20376(15) 0.0497(11) Uani 1 1 d . . . . .
C17 C 0.9304(5) 0.7673(4) 0.03960(13) 0.0381(9) Uani 1 1 d . . . . .
C12 C 1.0168(5) 1.0973(5) 0.11966(13) 0.0433(10) Uani 1 1 d . . . . .
H12 H 1.1376 1.0577 0.1244 0.052 Uiso 1 1 calc R . . . .
C2 C 1.3860(6) 0.6395(5) 0.13217(17) 0.0563(11) Uani 1 1 d . . . . .
H2 H 1.4951 0.6207 0.1177 0.068 Uiso 1 1 calc R . . . .
C16 C 0.6979(5) 1.0469(5) 0.09464(14) 0.0491(10) Uani 1 1 d . . . . .
H16 H 0.6023 0.9728 0.0835 0.059 Uiso 1 1 calc R . . . .
C3 C 1.3743(6) 0.6000(5) 0.18092(18) 0.0581(12) Uani 1 1 d . . . . .
H3 H 1.4767 0.5545 0.2001 0.070 Uiso 1 1 calc R . . . .
C8 C 0.8905(6) 0.7258(5) 0.19812(15) 0.0502(11) Uani 1 1 d . . . . .
H8 H 0.7883 0.7741 0.1795 0.060 Uiso 1 1 calc R . . . .
C13 C 0.9793(6) 1.2659(5) 0.13059(15) 0.0548(11) Uani 1 1 d . . . . .
H13 H 1.0742 1.3387 0.1432 0.066 Uiso 1 1 calc R . . . .
C14 C 0.8026(6) 1.3258(5) 0.12281(15) 0.0560(12) Uani 1 1 d . . . . .
H14 H 0.7772 1.4396 0.1300 0.067 Uiso 1 1 calc R . . . .
C18 C 1.0890(6) 0.7394(5) 0.02236(15) 0.0496(10) Uani 1 1 d . . . . .
H18 H 1.0916 0.7169 -0.0119 0.060 Uiso 1 1 calc R . . . .
C5 C 1.1937(7) 0.5827(6) 0.25435(18) 0.0707(14) Uani 1 1 d . . . . .
H5 H 1.2947 0.5356 0.2737 0.085 Uiso 1 1 calc R . . . .
C7 C 0.8810(7) 0.6824(6) 0.24754(16) 0.0681(13) Uani 1 1 d . . . . .
H7 H 0.7733 0.7020 0.2626 0.082 Uiso 1 1 calc R . . . .
C19 C 0.7574(6) 0.7412(6) 0.00617(15) 0.0511(11) Uani 1 1 d . . . . .
C6 C 1.0350(8) 0.6077(7) 0.27558(17) 0.0789(16) Uani 1 1 d . . . . .
H6 H 1.0277 0.5753 0.3090 0.095 Uiso 1 1 calc R . . . .
C15 C 0.6620(6) 1.2182(5) 0.10429(15) 0.0580(12) Uani 1 1 d . . . . .
H15 H 0.5424 1.2602 0.0982 0.070 Uiso 1 1 calc R . . . .

loop_
_atom_site_aniso_label
_atom_site_aniso_U_11
_atom_site_aniso_U_22
_atom_site_aniso_U_33
_atom_site_aniso_U_23
_atom_site_aniso_U_13
_atom_site_aniso_U_12
N1 0.0358(16) 0.0289(15) 0.0362(17) -0.0030(13) -0.0012(13) 0.0034(14)
F3 0.0803(19) 0.096(2) 0.0447(14) -0.0294(14) -0.0006(13) 0.0073(16)
C10 0.035(2) 0.0290(18) 0.041(2) -0.0014(16) -0.0043(17) 0.0001(17)
O1 0.0436(16) 0.0662(19) 0.0552(18) 0.0065(15) 0.0112(14) 0.0067(15)
F1 0.0671(19) 0.154(3) 0.0595(17) -0.0090(18) -0.0008(14) -0.0424(19)
C1 0.044(2) 0.035(2) 0.047(2) 0.0022(18) 0.0042(19) 0.0057(19)
C9 0.046(2) 0.034(2) 0.037(2) -0.0032(17) -0.0046(18) -0.0027(18)
C11 0.044(2) 0.0316(19) 0.0272(18) -0.0037(15) 0.0014(17) 0.0042(18)
F2 0.112(2) 0.0855(19) 0.094(2) -0.0249(17) -0.0546(19) 0.0503(19)
C4 0.064(3) 0.035(2) 0.045(2) 0.0023(19) -0.018(2) 0.000(2)
C17 0.046(2) 0.034(2) 0.034(2) -0.0008(16) 0.0013(18) 0.0059(18)
C12 0.040(2) 0.037(2) 0.052(2) -0.0028(18) -0.0059(19) 0.0027(19)
C2 0.041(2) 0.055(3) 0.071(3) 0.003(2) 0.000(2) 0.013(2)
C16 0.042(2) 0.043(2) 0.061(3) -0.010(2) -0.002(2) 0.004(2)
C3 0.045(3) 0.051(3) 0.074(3) -0.001(2) -0.017(2) 0.011(2)
C8 0.054(3) 0.051(3) 0.045(2) -0.002(2) 0.000(2) -0.002(2)
C13 0.059(3) 0.036(2) 0.066(3) -0.007(2) -0.013(2) 0.000(2)
C14 0.066(3) 0.041(2) 0.059(3) -0.016(2) -0.005(2) 0.011(2)
C18 0.057(3) 0.050(2) 0.042(2) 0.0019(19) 0.007(2) 0.005(2)
C5 0.077(4) 0.073(3) 0.057(3) 0.010(3) -0.021(3) 0.005(3)
C7 0.080(3) 0.085(3) 0.040(2) -0.003(2) 0.008(2) -0.010(3)
C19 0.058(3) 0.053(3) 0.041(2) -0.007(2) 0.002(2) 0.005(2)
C6 0.105(5) 0.089(4) 0.038(3) 0.013(3) -0.011(3) -0.010(4)
C15 0.050(3) 0.054(3) 0.067(3) -0.010(2) -0.007(2) 0.020(2)

loop_
_atom_type_symbol
_atom_type_description
_atom_type_scat_dispersion_real
_atom_type_scat_dispersion_imag
_atom_type_scat_source
C C 0.0033 0.0016 'International Tables Vol C Tables 4.2.6.8 and 6.1.1.4'
H H 0.0000 0.0000 'International Tables Vol C Tables 4.2.6.8 and 6.1.1.4'
F F 0.0171 0.0103 'International Tables Vol C Tables 4.2.6.8 and 6.1.1.4'
N N 0.0061 0.0033 'International Tables Vol C Tables 4.2.6.8 and 6.1.1.4'
O O 0.0106 0.0060 'International Tables Vol C Tables 4.2.6.8 and 6.1.1.4'

loop_
_geom_angle_atom_site_label_1
_geom_angle_atom_site_label_2
_geom_angle_atom_site_label_3
_geom_angle
_geom_angle_site_symmetry_1
_geom_angle_site_symmetry_3
_geom_angle_publ_flag
C10 N1 C11 113.7(3) . . ?
C17 N1 C10 110.2(3) . . ?
C17 N1 C11 115.2(3) . . ?
C1 C10 N1 120.0(3) . . ?
C1 C10 C9 119.5(3) . . ?
C9 C10 N1 120.5(3) . . ?
C18 O1 C1 114.2(3) . . ?
C10 C1 O1 120.8(3) . . ?
C10 C1 C2 122.3(4) . . ?
O1 C1 C2 116.8(4) . . ?
C4 C9 C10 117.9(4) . . ?
C8 C9 C10 123.0(3) . . ?
C8 C9 C4 119.1(4) . . ?
C12 C11 N1 121.5(3) . . ?
C12 C11 C16 119.6(3) . . ?
C16 C11 N1 118.9(3) . . ?
C3 C4 C9 119.5(4) . . ?
C5 C4 C9 118.3(4) . . ?
C5 C4 C3 122.2(4) . . ?
N1 C17 C19 117.6(3) . . ?
C18 C17 N1 122.3(3) . . ?
C18 C17 C19 119.8(4) . . ?
C11 C12 C13 120.9(4) . . ?
C3 C2 C1 119.4(4) . . ?
C15 C16 C11 119.1(4) . . ?
C2 C3 C4 121.4(4) . . ?
C7 C8 C9 120.8(4) . . ?
C14 C13 C12 119.9(4) . . ?
C13 C14 C15 120.1(4) . . ?
C17 C18 O1 122.1(4) . . ?
C6 C5 C4 121.5(4) . . ?
C8 C7 C6 119.6(5) . . ?
F3 C19 C17 112.6(4) . . ?
F1 C19 F3 105.8(3) . . ?
F1 C19 F2 106.4(4) . . ?
F1 C19 C17 112.1(3) . . ?
F2 C19 F3 104.9(3) . . ?
F2 C19 C17 114.4(3) . . ?
C5 C6 C7 120.6(4) . . ?
C14 C15 C16 120.3(4) . . ?

loop_
_geom_bond_atom_site_label_1
_geom_bond_atom_site_label_2
_geom_bond_distance
_geom_bond_site_symmetry_2
_geom_bond_publ_flag
N1 C10 1.438(4) . ?
N1 C11 1.458(4) . ?
N1 C17 1.435(4) . ?
F3 C19 1.334(4) . ?
C10 C1 1.372(5) . ?
C10 C9 1.424(5) . ?
O1 C1 1.384(4) . ?
O1 C18 1.369(4) . ?
F1 C19 1.318(5) . ?
C1 C2 1.391(5) . ?
C9 C4 1.419(5) . ?
C9 C8 1.412(5) . ?
C11 C12 1.367(5) . ?
C11 C16 1.390(5) . ?
F2 C19 1.322(5) . ?
C4 C3 1.417(6) . ?
C4 C5 1.403(6) . ?
C17 C18 1.305(5) . ?
C17 C19 1.480(5) . ?
C12 C13 1.379(5) . ?
C2 C3 1.343(5) . ?
C16 C15 1.389(5) . ?
C8 C7 1.365(5) . ?
C13 C14 1.366(5) . ?
C14 C15 1.375(5) . ?
C5 C6 1.352(6) . ?
C7 C6 1.408(6) . ?
